data_4347060
loop_
_publ_author_name
'Bia\/lek, Micha\/l J'
'Latos-Gra\.zy\'nski, Lechos\/law'

_publ_section_title
;
 Palladium(II), Ruthenium(II), and Ruthenium(III) Complexes of
 23-Thiaazuliporphyrin: The Case of Coordination-Induced Contraction.
;
_journal_issue 4
_journal_name_full 'Inorganic chemistry'
_journal_page_first 1758
_journal_page_last 1769
_journal_paper_doi 10.1021/acs.inorgchem.5b02684
_journal_volume 55
_journal_year 2016
_chemical_formula_sum 'C52 H36 N2 S'
_chemical_formula_weight 720.89
_space_group_crystal_system monoclinic
_space_group_IT_number 15
_space_group_name_Hall '-C 2yc'
_space_group_name_H-M_alt 'C 1 2/c 1'
_atom_sites_solution_hydrogens geom
_audit_creation_method SHELXL-2013
_cell_angle_alpha 90
_cell_angle_beta 126.02(2)
_cell_angle_gamma 90
_cell_formula_units_Z 8
_cell_length_a 45.775(7)
_cell_length_b 7.3071(6)
_cell_length_c 27.470(3)
_cell_measurement_reflns_used 1626
_cell_measurement_temperature 110.02(16)
_cell_measurement_theta_max 28.78
_cell_measurement_theta_min 2.74
_cell_volume 7432(2)
_computing_structure_refinement 'SHELXL-2013 (Sheldrick, 2013)'
_diffrn_ambient_temperature 110.02(16)
_diffrn_detector_area_resol_mean 10.34
_diffrn_measured_fraction_theta_full 0.974
_diffrn_measured_fraction_theta_max 0.974
_diffrn_measurement_device_type 'Xcalibur, Ruby'
_diffrn_measurement_method '\w scans'
_diffrn_radiation_monochromator graphite
_diffrn_radiation_source 'Enhance (Mo) X-ray Source'
_diffrn_radiation_type MoK\a
_diffrn_radiation_wavelength 0.71073
_diffrn_reflns_av_R_equivalents 0.0835
_diffrn_reflns_av_unetI/netI 0.1468
_diffrn_reflns_Laue_measured_fraction_full 0.974
_diffrn_reflns_Laue_measured_fraction_max 0.974
_diffrn_reflns_limit_h_max 46
_diffrn_reflns_limit_h_min -54
_diffrn_reflns_limit_k_max 8
_diffrn_reflns_limit_k_min -4
_diffrn_reflns_limit_l_max 32
_diffrn_reflns_limit_l_min -31
_diffrn_reflns_number 14761
_diffrn_reflns_point_group_measured_fraction_full 0.974
_diffrn_reflns_point_group_measured_fraction_max 0.974
_diffrn_reflns_theta_full 25.000
_diffrn_reflns_theta_max 25.000
_diffrn_reflns_theta_min 2.841
_exptl_absorpt_coefficient_mu 0.128
_exptl_absorpt_correction_type none
_exptl_crystal_colour green
_exptl_crystal_density_diffrn 1.289
_exptl_crystal_density_method 'not measured'
_exptl_crystal_description parallelepiped
_exptl_crystal_F_000 3024
_exptl_crystal_size_max 0.31
_exptl_crystal_size_mid 0.06
_exptl_crystal_size_min 0.05
_refine_diff_density_max 0.295
_refine_diff_density_min -0.379
_refine_diff_density_rms 0.061
_refine_ls_extinction_method none
_refine_ls_goodness_of_fit_ref 1.062
_refine_ls_hydrogen_treatment constr
_refine_ls_matrix_type full
_refine_ls_number_parameters 498
_refine_ls_number_reflns 6377
_refine_ls_number_restraints 0
_refine_ls_restrained_S_all 1.062
_refine_ls_R_factor_all 0.1575
_refine_ls_R_factor_gt 0.0812
_refine_ls_shift/su_max 0.000
_refine_ls_shift/su_mean 0.000
_refine_ls_structure_factor_coef Fsqd
_refine_ls_weighting_details
;
 w=1/[\s^2^(Fo^2^)+(0.0348P)^2^]
 where P=(Fo^2^+2Fc^2^)/3
;
_refine_ls_weighting_scheme calc
_refine_ls_wR_factor_gt 0.1207
_refine_ls_wR_factor_ref 0.1468
_reflns_Friedel_coverage 0.000
_reflns_number_gt 3633
_reflns_number_total 6377
_reflns_threshold_expression 'I > 2\s(I)'
_cod_data_source_file ic5b02684_si_002.cif
_cod_data_source_block SAz
_cod_original_sg_symbol_H-M 'C 2/c'
_cod_database_code 4347060
_shelx_space_group_comment
;
The symmetry employed for this shelxl refinement is uniquely defined
by the following loop, which should always be used as a source of
symmetry information in preference to the above space-group names.
They are only intended as comments.
;
_shelxl_version_number 2013-2

loop_
_space_group_symop_operation_xyz
'x, y, z'
'-x, y, -z+1/2'
'x+1/2, y+1/2, z'
'-x+1/2, y+1/2, -z+1/2'
'-x, -y, -z'
'x, -y, z-1/2'
'-x+1/2, -y+1/2, -z'
'x+1/2, -y+1/2, z-1/2'

loop_
_atom_site_label
_atom_site_type_symbol
_atom_site_fract_x
_atom_site_fract_y
_atom_site_fract_z
_atom_site_U_iso_or_equiv
_atom_site_adp_type
_atom_site_occupancy
_atom_site_site_symmetry_order
_atom_site_calc_flag
_atom_site_refinement_flags_posn
_atom_site_refinement_flags_adp
N22 N 0.35629(9) 0.6337(5) 0.37685(14) 0.0249(8) Uani 1 1 d . .
N24 N 0.41030(8) 0.7530(5) 0.29064(14) 0.0244(9) Uani 1 1 d . .
S23 S 0.36204(3) 0.86986(15) 0.30869(5) 0.0250(3) Uani 1 1 d . .
C1 C 0.44497(10) 0.4313(5) 0.37501(18) 0.0208(10) Uani 1 1 d . .
C2 C 0.47101(10) 0.3410(5) 0.43179(17) 0.0204(10) Uani 1 1 d . .
C2A C 0.50774(10) 0.3215(5) 0.45922(18) 0.0229(10) Uani 1 1 d . .
H2A H 0.5156 0.3664 0.4362 0.027 Uiso 1 1 calc R U
C2B C 0.53496(11) 0.2479(5) 0.51444(19) 0.0250(10) Uani 1 1 d . .
H2B H 0.5583 0.2467 0.5230 0.030 Uiso 1 1 calc R U
C2C C 0.53286(11) 0.1765(5) 0.55855(19) 0.0256(10) Uani 1 1 d . .
H2C H 0.5546 0.1267 0.5926 0.031 Uiso 1 1 calc R U
C3 C 0.45262(11) 0.2999(5) 0.45970(18) 0.0234(10) Uani 1 1 d . .
C3A C 0.46871(10) 0.2266(5) 0.51675(18) 0.0225(10) Uani 1 1 d . .
H3A H 0.4528 0.2150 0.5282 0.027 Uiso 1 1 calc R U
C3B C 0.50313(11) 0.1681(5) 0.55961(18) 0.0269(11) Uani 1 1 d . .
H3B H 0.5071 0.1148 0.5946 0.032 Uiso 1 1 calc R U
C4 C 0.41611(10) 0.3636(5) 0.41912(18) 0.0223(10) Uani 1 1 d . .
C5 C 0.38820(10) 0.3503(6) 0.42845(17) 0.0225(10) Uani 1 1 d . .
C5A C 0.38992(10) 0.2084(6) 0.46907(18) 0.0225(10) Uani 1 1 d . .
C5B C 0.39223(10) 0.0240(6) 0.46109(18) 0.0254(10) Uani 1 1 d . .
H5B H 0.3937 -0.0154 0.4296 0.030 Uiso 1 1 calc R U
C5C C 0.39251(10) -0.1048(6) 0.49847(19) 0.0293(11) Uani 1 1 d . .
H5C H 0.3943 -0.2313 0.4926 0.035 Uiso 1 1 calc R U
C5D C 0.39018(11) -0.0503(6) 0.5441(2) 0.0345(12) Uani 1 1 d . .
H5D H 0.3899 -0.1385 0.5691 0.041 Uiso 1 1 calc R U
C5E C 0.38833(11) 0.1344(7) 0.55289(19) 0.0346(12) Uani 1 1 d . .
H5E H 0.3872 0.1732 0.5847 0.042 Uiso 1 1 calc R U
C5F C 0.38812(10) 0.2628(6) 0.51596(19) 0.0299(11) Uani 1 1 d . .
H5F H 0.3867 0.3893 0.5224 0.036 Uiso 1 1 calc R U
C6 C 0.35895(11) 0.4683(6) 0.40293(18) 0.0235(10) Uani 1 1 d . .
C7 C 0.32743(11) 0.4409(6) 0.40324(18) 0.0261(11) Uani 1 1 d . .
H7 H 0.3222 0.3364 0.4175 0.031 Uiso 1 1 calc R U
C8 C 0.30744(11) 0.5920(6) 0.37950(18) 0.0247(11) Uani 1 1 d . .
H8 H 0.2852 0.6159 0.3738 0.030 Uiso 1 1 calc R U
C9 C 0.32590(11) 0.7127(6) 0.36399(18) 0.0237(10) Uani 1 1 d . .
C10 C 0.31403(10) 0.8895(6) 0.33735(17) 0.0226(10) Uani 1 1 d . .
C10A C 0.28543(11) 0.9759(6) 0.33964(19) 0.0253(11) Uani 1 1 d . .
C10B C 0.29204(11) 0.9976(6) 0.39575(19) 0.0282(11) Uani 1 1 d . .
H10B H 0.3145 0.9591 0.4310 0.034 Uiso 1 1 calc R U
C10C C 0.26630(12) 1.0745(6) 0.4005(2) 0.0341(12) Uani 1 1 d . .
H10C H 0.2713 1.0893 0.4391 0.041 Uiso 1 1 calc R U
C10D C 0.23335(12) 1.1302(6) 0.3499(2) 0.0367(12) Uani 1 1 d . .
C10E C 0.22689(11) 1.1046(6) 0.2946(2) 0.0381(13) Uani 1 1 d . .
H10E H 0.2042 1.1399 0.2593 0.046 Uiso 1 1 calc R U
C10F C 0.25221(11) 1.0300(6) 0.2888(2) 0.0296(11) Uani 1 1 d . .
H10F H 0.2470 1.0153 0.2501 0.035 Uiso 1 1 calc R U
C11 C 0.32791(10) 0.9720(6) 0.31005(18) 0.0252(10) Uani 1 1 d . .
C12 C 0.31619(10) 1.1375(6) 0.27571(18) 0.0278(11) Uani 1 1 d . .
H12 H 0.2994 1.2194 0.2738 0.033 Uiso 1 1 calc R U
C13 C 0.33121(10) 1.1665(6) 0.24632(18) 0.0282(11) Uani 1 1 d . .
H13 H 0.3251 1.2680 0.2203 0.034 Uiso 1 1 calc R U
C14 C 0.35699(10) 1.0325(6) 0.25747(18) 0.0238(10) Uani 1 1 d . .
C15 C 0.37474(11) 1.0150(6) 0.23069(18) 0.0253(11) Uani 1 1 d . .
C15A C 0.36338(10) 1.1404(6) 0.17930(19) 0.0258(10) Uani 1 1 d . .
C15B C 0.34139(11) 1.0718(6) 0.1211(2) 0.0324(12) Uani 1 1 d . .
H15B H 0.3361 0.9446 0.1147 0.039 Uiso 1 1 calc R U
C15C C 0.32705(12) 1.1893(6) 0.0721(2) 0.0382(12) Uani 1 1 d . .
H15C H 0.3117 1.1412 0.0325 0.046 Uiso 1 1 calc R U
C15D C 0.33455(11) 1.3728(7) 0.0799(2) 0.0310(11) Uani 1 1 d . .
C15E C 0.35798(12) 1.4381(6) 0.1376(2) 0.0417(13) Uani 1 1 d . .
H15E H 0.3647 1.5635 0.1441 0.050 Uiso 1 1 calc R U
C15F C 0.37186(12) 1.3217(6) 0.1868(2) 0.0408(13) Uani 1 1 d . .
H15F H 0.3876 1.3698 0.2263 0.049 Uiso 1 1 calc R U
C16 C 0.40006(10) 0.8733(6) 0.24664(18) 0.0226(10) Uani 1 1 d . .
C17 C 0.41883(10) 0.8402(6) 0.22000(18) 0.0244(10) Uani 1 1 d . .
H17 H 0.4163 0.9081 0.1883 0.029 Uiso 1 1 calc R U
C18 C 0.44047(11) 0.6957(6) 0.24831(18) 0.0261(11) Uani 1 1 d . .
H18 H 0.4562 0.6411 0.2406 0.031 Uiso 1 1 calc R U
C19 C 0.43505(10) 0.6388(6) 0.29348(18) 0.0243(10) Uani 1 1 d . .
C20 C 0.45271(10) 0.4948(6) 0.33389(18) 0.0211(10) Uani 1 1 d . .
C20A C 0.48053(11) 0.3973(6) 0.33196(18) 0.0263(11) Uani 1 1 d . .
C20B C 0.51023(11) 0.4869(6) 0.34145(18) 0.0297(11) Uani 1 1 d . .
H20B H 0.5131 0.6147 0.3492 0.036 Uiso 1 1 calc R U
C20C C 0.53567(11) 0.3909(7) 0.33973(19) 0.0374(13) Uani 1 1 d . .
H20C H 0.5560 0.4527 0.3465 0.045 Uiso 1 1 calc R U
C20D C 0.53146(12) 0.2060(7) 0.3282(2) 0.0408(13) Uani 1 1 d . .
H20D H 0.5487 0.1410 0.3263 0.049 Uiso 1 1 calc R U
C20E C 0.50268(12) 0.1151(7) 0.31948(19) 0.0363(12) Uani 1 1 d . .
H20E H 0.5001 -0.0129 0.3120 0.044 Uiso 1 1 calc R U
C20F C 0.47735(11) 0.2098(6) 0.32160(18) 0.0291(11) Uani 1 1 d . .
H20F H 0.4575 0.1459 0.3159 0.035 Uiso 1 1 calc R U
C21 C 0.41291(11) 0.4469(5) 0.37002(18) 0.0226(10) Uani 1 1 d . .
H21 H 0.3917 0.5060 0.3377 0.027 Uiso 1 1 calc R U
C22 C 0.20587(13) 1.2187(7) 0.3559(2) 0.0596(17) Uani 1 1 d . .
H22A H 0.1815 1.1816 0.3220 0.089 Uiso 1 1 calc R U
H22B H 0.2081 1.3521 0.3558 0.089 Uiso 1 1 calc R U
H22C H 0.2101 1.1800 0.3937 0.089 Uiso 1 1 calc R U
C23 C 0.31728(12) 1.4986(7) 0.0261(2) 0.0492(14) Uani 1 1 d . .
H23A H 0.3245 1.4614 0.0004 0.074 Uiso 1 1 calc R U
H23B H 0.3252 1.6246 0.0399 0.074 Uiso 1 1 calc R U
H23C H 0.2909 1.4914 0.0033 0.074 Uiso 1 1 calc R U

loop_
_atom_site_aniso_label
_atom_site_aniso_U_11
_atom_site_aniso_U_22
_atom_site_aniso_U_33
_atom_site_aniso_U_23
_atom_site_aniso_U_13
_atom_site_aniso_U_12
N22 0.034(2) 0.027(2) 0.017(2) 0.0029(18) 0.0168(18) 0.0043(18)
N24 0.029(2) 0.028(2) 0.014(2) -0.0006(17) 0.0116(18) 0.0008(17)
S23 0.0289(7) 0.0312(7) 0.0183(6) 0.0042(6) 0.0156(5) 0.0023(5)
C1 0.025(3) 0.022(3) 0.014(2) -0.006(2) 0.011(2) -0.0053(19)
C2 0.027(3) 0.019(2) 0.012(2) -0.003(2) 0.010(2) 0.0018(19)
C2A 0.029(3) 0.024(3) 0.019(3) -0.004(2) 0.016(2) 0.002(2)
C2B 0.020(2) 0.029(3) 0.021(3) -0.008(2) 0.010(2) -0.003(2)
C2C 0.028(3) 0.027(3) 0.016(3) -0.001(2) 0.011(2) 0.003(2)
C3 0.030(3) 0.021(3) 0.014(2) -0.001(2) 0.010(2) 0.000(2)
C3A 0.028(3) 0.023(3) 0.016(2) -0.001(2) 0.013(2) 0.000(2)
C3B 0.034(3) 0.028(3) 0.020(3) 0.002(2) 0.016(2) -0.001(2)
C4 0.030(3) 0.018(2) 0.016(2) -0.003(2) 0.012(2) -0.001(2)
C5 0.028(2) 0.026(3) 0.011(2) -0.004(2) 0.010(2) -0.001(2)
C5A 0.019(2) 0.034(3) 0.015(2) -0.001(2) 0.011(2) 0.003(2)
C5B 0.030(3) 0.033(3) 0.018(3) 0.002(2) 0.017(2) 0.002(2)
C5C 0.024(3) 0.035(3) 0.026(3) 0.006(2) 0.013(2) 0.002(2)
C5D 0.033(3) 0.044(3) 0.029(3) 0.023(3) 0.020(2) 0.011(2)
C5E 0.043(3) 0.052(3) 0.019(3) 0.012(3) 0.024(2) 0.016(3)
C5F 0.036(3) 0.030(3) 0.027(3) 0.002(2) 0.021(2) 0.008(2)
C6 0.032(3) 0.026(3) 0.016(3) 0.003(2) 0.015(2) 0.004(2)
C7 0.036(3) 0.032(3) 0.014(2) 0.001(2) 0.017(2) -0.002(2)
C8 0.026(2) 0.032(3) 0.019(3) 0.003(2) 0.015(2) 0.000(2)
C9 0.029(3) 0.029(3) 0.011(2) -0.001(2) 0.011(2) 0.003(2)
C10 0.020(2) 0.031(3) 0.011(2) 0.000(2) 0.006(2) 0.001(2)
C10A 0.026(3) 0.032(3) 0.022(3) 0.000(2) 0.016(2) -0.002(2)
C10B 0.027(3) 0.034(3) 0.022(3) 0.006(2) 0.014(2) 0.000(2)
C10C 0.044(3) 0.041(3) 0.027(3) 0.002(2) 0.026(3) 0.001(2)
C10D 0.043(3) 0.042(3) 0.038(3) 0.011(3) 0.031(3) 0.011(3)
C10E 0.030(3) 0.050(3) 0.034(3) 0.017(3) 0.019(3) 0.018(2)
C10F 0.029(3) 0.040(3) 0.020(3) 0.005(2) 0.015(2) 0.001(2)
C11 0.029(3) 0.031(3) 0.015(3) 0.006(2) 0.012(2) 0.006(2)
C12 0.028(3) 0.032(3) 0.023(3) 0.000(2) 0.014(2) 0.001(2)
C13 0.029(3) 0.035(3) 0.016(3) 0.004(2) 0.011(2) -0.001(2)
C14 0.026(3) 0.025(3) 0.014(2) 0.004(2) 0.009(2) 0.002(2)
C15 0.029(3) 0.029(3) 0.016(3) 0.000(2) 0.012(2) -0.006(2)
C15A 0.031(3) 0.029(3) 0.020(3) 0.001(2) 0.017(2) 0.000(2)
C15B 0.043(3) 0.031(3) 0.023(3) -0.001(2) 0.020(3) -0.007(2)
C15C 0.055(3) 0.042(3) 0.022(3) -0.002(3) 0.025(3) -0.006(3)
C15D 0.032(3) 0.042(3) 0.021(3) 0.011(3) 0.017(2) -0.001(2)
C15E 0.052(3) 0.031(3) 0.033(3) 0.005(3) 0.020(3) -0.015(2)
C15F 0.046(3) 0.038(3) 0.025(3) -0.002(3) 0.013(3) -0.012(2)
C16 0.022(2) 0.029(3) 0.014(2) -0.001(2) 0.009(2) -0.003(2)
C17 0.027(2) 0.034(3) 0.015(2) -0.001(2) 0.013(2) -0.006(2)
C18 0.029(3) 0.035(3) 0.021(3) -0.003(2) 0.018(2) -0.003(2)
C19 0.028(2) 0.032(3) 0.015(2) -0.005(2) 0.014(2) -0.006(2)
C20 0.022(2) 0.026(3) 0.015(2) -0.008(2) 0.011(2) -0.006(2)
C20A 0.033(3) 0.035(3) 0.012(2) -0.001(2) 0.015(2) 0.002(2)
C20B 0.037(3) 0.035(3) 0.019(3) 0.003(2) 0.018(2) 0.005(2)
C20C 0.034(3) 0.064(4) 0.019(3) 0.010(3) 0.018(2) 0.007(3)
C20D 0.045(3) 0.061(4) 0.021(3) 0.007(3) 0.022(3) 0.020(3)
C20E 0.044(3) 0.042(3) 0.020(3) 0.000(2) 0.017(2) 0.009(3)
C20F 0.033(3) 0.039(3) 0.015(3) 0.003(2) 0.014(2) 0.005(2)
C21 0.028(3) 0.020(2) 0.021(3) -0.003(2) 0.015(2) -0.0020(19)
C22 0.064(4) 0.080(4) 0.057(4) 0.028(3) 0.048(3) 0.032(3)
C23 0.059(3) 0.055(4) 0.033(3) 0.015(3) 0.027(3) 0.001(3)

loop_
_atom_type_symbol
_atom_type_description
_atom_type_scat_dispersion_real
_atom_type_scat_dispersion_imag
_atom_type_scat_source
C C 0.0033 0.0016 'International Tables Vol C Tables 4.2.6.8 and 6.1.1.4'
H H 0.0000 0.0000 'International Tables Vol C Tables 4.2.6.8 and 6.1.1.4'
N N 0.0061 0.0033 'International Tables Vol C Tables 4.2.6.8 and 6.1.1.4'
S S 0.1246 0.1234 'International Tables Vol C Tables 4.2.6.8 and 6.1.1.4'

loop_
_geom_angle_atom_site_label_1
_geom_angle_atom_site_label_2
_geom_angle_atom_site_label_3
_geom_angle
C9 N22 C6 106.0(3)
C16 N24 C19 106.9(3)
C14 S23 C11 91.74(19)
C21 C1 C20 128.6(4)
C21 C1 C2 107.1(3)
C20 C1 C2 124.2(3)
C2A C2 C1 126.7(4)
C2A C2 C3 125.5(4)
C1 C2 C3 107.1(3)
C2B C2A C2 131.1(4)
C2B C2A H2A 114.5
C2 C2A H2A 114.5
C2C C2B C2A 129.0(4)
C2C C2B H2B 115.5
C2A C2B H2B 115.5
C2B C2C C3B 128.1(4)
C2B C2C H2C 115.9
C3B C2C H2C 115.9
C3A C3 C4 127.1(4)
C3A C3 C2 125.7(4)
C4 C3 C2 107.0(3)
C3B C3A C3 132.1(4)
C3B C3A H3A 114.0
C3 C3A H3A 114.0
C3A C3B C2C 128.3(4)
C3A C3B H3B 115.9
C2C C3B H3B 115.9
C21 C4 C3 107.6(3)
C21 C4 C5 126.5(4)
C3 C4 C5 125.9(4)
C6 C5 C4 124.0(4)
C6 C5 C5A 114.9(3)
C4 C5 C5A 121.1(3)
C5B C5A C5F 118.5(4)
C5B C5A C5 122.4(4)
C5F C5A C5 119.1(4)
C5A C5B C5C 120.9(4)
C5A C5B H5B 119.6
C5C C5B H5B 119.6
C5D C5C C5B 120.3(4)
C5D C5C H5C 119.8
C5B C5C H5C 119.8
C5C C5D C5E 119.2(4)
C5C C5D H5D 120.4
C5E C5D H5D 120.4
C5F C5E C5D 120.7(4)
C5F C5E H5E 119.7
C5D C5E H5E 119.7
C5E C5F C5A 120.5(4)
C5E C5F H5F 119.8
C5A C5F H5F 119.8
N22 C6 C5 125.0(4)
N22 C6 C7 109.8(3)
C5 C6 C7 125.0(4)
C8 C7 C6 106.2(4)
C8 C7 H7 126.9
C6 C7 H7 126.9
C7 C8 C9 107.3(4)
C7 C8 H8 126.4
C9 C8 H8 126.4
N22 C9 C10 123.1(4)
N22 C9 C8 110.7(4)
C10 C9 C8 126.2(4)
C11 C10 C9 121.2(4)
C11 C10 C10A 122.5(4)
C9 C10 C10A 116.2(3)
C10F C10A C10B 118.5(4)
C10F C10A C10 123.4(4)
C10B C10A C10 118.1(4)
C10C C10B C10A 120.6(4)
C10C C10B H10B 119.7
C10A C10B H10B 119.7
C10B C10C C10D 120.9(4)
C10B C10C H10C 119.6
C10D C10C H10C 119.6
C10E C10D C10C 117.9(4)
C10E C10D C22 121.8(4)
C10C C10D C22 120.3(4)
C10F C10E C10D 122.2(4)
C10F C10E H10E 118.9
C10D C10E H10E 118.9
C10E C10F C10A 119.9(4)
C10E C10F H10F 120.0
C10A C10F H10F 120.0
C10 C11 C12 128.1(4)
C10 C11 S23 121.9(3)
C12 C11 S23 109.8(3)
C13 C12 C11 113.7(4)
C13 C12 H12 123.1
C11 C12 H12 123.1
C12 C13 C14 114.4(4)
C12 C13 H13 122.8
C14 C13 H13 122.8
C15 C14 C13 128.4(4)
C15 C14 S23 121.5(3)
C13 C14 S23 110.0(3)
C14 C15 C16 122.1(4)
C14 C15 C15A 117.2(4)
C16 C15 C15A 120.4(3)
C15F C15A C15B 118.3(4)
C15F C15A C15 122.9(4)
C15B C15A C15 118.7(4)
C15A C15B C15C 120.0(4)
C15A C15B H15B 120.0
C15C C15B H15B 120.0
C15D C15C C15B 121.4(4)
C15D C15C H15C 119.3
C15B C15C H15C 119.3
C15C C15D C15E 118.3(4)
C15C C15D C23 120.3(4)
C15E C15D C23 121.4(4)
C15D C15E C15F 120.5(4)
C15D C15E H15E 119.8
C15F C15E H15E 119.8
C15A C15F C15E 121.4(5)
C15A C15F H15F 119.3
C15E C15F H15F 119.3
N24 C16 C15 123.2(3)
N24 C16 C17 110.6(3)
C15 C16 C17 126.1(4)
C18 C17 C16 107.2(4)
C18 C17 H17 126.4
C16 C17 H17 126.4
C17 C18 C19 106.3(4)
C17 C18 H18 126.9
C19 C18 H18 126.9
N24 C19 C20 125.3(4)
N24 C19 C18 109.0(4)
C20 C19 C18 125.7(4)
C19 C20 C1 124.9(4)
C19 C20 C20A 116.2(3)
C1 C20 C20A 118.9(4)
C20B C20A C20F 118.4(4)
C20B C20A C20 122.1(4)
C20F C20A C20 119.4(4)
C20C C20B C20A 120.4(4)
C20C C20B H20B 119.8
C20A C20B H20B 119.8
C20D C20C C20B 119.9(4)
C20D C20C H20C 120.0
C20B C20C H20C 120.0
C20E C20D C20C 120.6(4)
C20E C20D H20D 119.7
C20C C20D H20D 119.7
C20D C20E C20F 119.8(5)
C20D C20E H20E 120.1
C20F C20E H20E 120.1
C20E C20F C20A 120.9(4)
C20E C20F H20F 119.6
C20A C20F H20F 119.6
C1 C21 C4 111.1(4)
C1 C21 H21 124.4
C4 C21 H21 124.4
C10D C22 H22A 109.5
C10D C22 H22B 109.5
H22A C22 H22B 109.5
C10D C22 H22C 109.5
H22A C22 H22C 109.5
H22B C22 H22C 109.5
C15D C23 H23A 109.5
C15D C23 H23B 109.5
H23A C23 H23B 109.5
C15D C23 H23C 109.5
H23A C23 H23C 109.5
H23B C23 H23C 109.5

loop_
_geom_bond_atom_site_label_1
_geom_bond_atom_site_label_2
_geom_bond_distance
N22 C9 1.347(5)
N22 C6 1.373(5)
N24 C16 1.337(5)
N24 C19 1.372(5)
S23 C14 1.750(4)
S23 C11 1.751(4)
C1 C21 1.396(5)
C1 C20 1.445(5)
C1 C2 1.450(5)
C2 C2A 1.387(5)
C2 C3 1.465(5)
C2A C2B 1.385(5)
C2A H2A 0.9500
C2B C2C 1.374(5)
C2B H2B 0.9500
C2C C3B 1.380(5)
C2C H2C 0.9500
C3 C3A 1.388(5)
C3 C4 1.436(5)
C3A C3B 1.367(5)
C3A H3A 0.9500
C3B H3B 0.9500
C4 C21 1.407(5)
C4 C5 1.446(5)
C5 C6 1.387(5)
C5 C5A 1.491(5)
C5A C5B 1.379(5)
C5A C5F 1.396(5)
C5B C5C 1.387(5)
C5B H5B 0.9500
C5C C5D 1.377(5)
C5C H5C 0.9500
C5D C5E 1.383(6)
C5D H5D 0.9500
C5E C5F 1.378(5)
C5E H5E 0.9500
C5F H5F 0.9500
C6 C7 1.462(5)
C7 C8 1.334(5)
C7 H7 0.9500
C8 C9 1.448(5)
C8 H8 0.9500
C9 C10 1.425(5)
C10 C11 1.375(5)
C10 C10A 1.488(5)
C10A C10F 1.386(5)
C10A C10B 1.394(5)
C10B C10C 1.379(5)
C10B H10B 0.9500
C10C C10D 1.381(6)
C10C H10C 0.9500
C10D C10E 1.380(6)
C10D C22 1.507(5)
C10E C10F 1.371(5)
C10E H10E 0.9500
C10F H10F 0.9500
C11 C12 1.430(5)
C12 C13 1.350(5)
C12 H12 0.9500
C13 C14 1.422(5)
C13 H13 0.9500
C14 C15 1.386(5)
C15 C16 1.418(5)
C15 C15A 1.496(5)
C15A C15F 1.362(5)
C15A C15B 1.389(5)
C15B C15C 1.393(5)
C15B H15B 0.9500
C15C C15D 1.369(6)
C15C H15C 0.9500
C15D C15E 1.376(6)
C15D C23 1.509(5)
C15E C15F 1.393(6)
C15E H15E 0.9500
C15F H15F 0.9500
C16 C17 1.439(5)
C17 C18 1.340(5)
C17 H17 0.9500
C18 C19 1.462(5)
C18 H18 0.9500
C19 C20 1.392(5)
C20 C20A 1.487(5)
C20A C20B 1.389(5)
C20A C20F 1.389(5)
C20B C20C 1.384(5)
C20B H20B 0.9500
C20C C20D 1.375(6)
C20C H20C 0.9500
C20D C20E 1.366(6)
C20D H20D 0.9500
C20E C20F 1.381(5)
C20E H20E 0.9500
C20F H20F 0.9500
C21 H21 0.9500
C22 H22A 0.9800
C22 H22B 0.9800
C22 H22C 0.9800
C23 H23A 0.9800
C23 H23B 0.9800
C23 H23C 0.9800
